data_2011642
loop_
_publ_author_name
'Novoa de Armas, H\'ector'
'Peeters, Oswald M.'
'Blaton, Norbert M.'
'De Ranter, Camiel J.'
'Ru\'iz Garcia, Jos\'e A.'
'Reyes Moreno, Mayra'
'Alvarez Ginarte, Yoanna M.'

_publ_section_title
;
 20-Hydroxyimino-5\a-pregna-9(11),16-dien-3\b-yl acetate and
 17-oxo-5\a-androst-9(11)-en-3\b-yl acetate
;
_journal_issue 12
_journal_name_full 'Acta Crystallographica Section C'
_journal_page_first e582
_journal_page_last e583
_journal_paper_doi 10.1107/S0108270100015043
_journal_volume 56
_journal_year 2000
_chemical_formula_sum 'C21 H30 O3'
_chemical_formula_weight 330.45
_chemical_name_systematic
;
5\a-9(11)-androsten-3\b-ol-17-one acetate
;
_space_group_IT_number 4
_symmetry_cell_setting monoclinic
_symmetry_space_group_name_Hall 'P 2yb'
_symmetry_space_group_name_H-M 'P 1 21 1'
_cell_angle_alpha 90.00
_cell_angle_beta 91.730(10)
_cell_angle_gamma 90.00
_cell_formula_units_Z 2
_cell_length_a 10.1120(10)
_cell_length_b 7.7821(6)
_cell_length_c 12.0922(9)
_cell_measurement_reflns_used 36
_cell_measurement_temperature 293
_cell_measurement_theta_max 23.49
_cell_measurement_theta_min 11.03
_cell_volume 951.13(14)
_computing_cell_refinement XSCANS
_computing_data_collection 'XSCANS (Siemens, 1996)'
_computing_data_reduction XSCANS
_computing_publication_material
;PLATON (Spek, 1990), PARST (Nardelli, 1983, 1995) and PARSTCIF (Nardelli,
 1991)
;
_computing_structure_refinement 'SHELXL97 (Sheldrick, 1997)'
_computing_structure_solution 'SIR92 (Altomare et al., 1994)'
_diffrn_measurement_device_type 'Siemens P4 four-circle'
_diffrn_measurement_method \w/2\q
_diffrn_radiation_type CuK\a
_diffrn_radiation_wavelength 1.54180
_diffrn_reflns_av_R_equivalents .0244
_diffrn_reflns_limit_h_max 12
_diffrn_reflns_limit_h_min -1
_diffrn_reflns_limit_k_max 1
_diffrn_reflns_limit_k_min -8
_diffrn_reflns_limit_l_max 14
_diffrn_reflns_limit_l_min -14
_diffrn_reflns_number 2465
_diffrn_reflns_theta_max 68.79
_diffrn_standards_decay_% .0
_diffrn_standards_interval_count 100
_diffrn_standards_number 3
_exptl_absorpt_coefficient_mu .590
_exptl_absorpt_correction_T_max .988
_exptl_absorpt_correction_T_min .825
_exptl_absorpt_correction_type \yscan
_exptl_absorpt_process_details '(North et al., 1968)'
_exptl_crystal_colour colourless
_exptl_crystal_density_diffrn 1.154
_exptl_crystal_density_method 'not measured'
_exptl_crystal_description plate
_exptl_crystal_F_000 360
_exptl_crystal_size_max .44
_exptl_crystal_size_mid .30
_exptl_crystal_size_min .02
_refine_diff_density_max .17
_refine_diff_density_min -.18
_refine_ls_abs_structure_details 'Flack (1983), 501 Friedel pairs'
_refine_ls_abs_structure_Flack -.3(4)
_refine_ls_extinction_coef .0031(9)
_refine_ls_extinction_method 'SHELXL97 (Sheldrick, 1997)'
_refine_ls_goodness_of_fit_all 1.055
_refine_ls_goodness_of_fit_ref 1.055
_refine_ls_hydrogen_treatment constr
_refine_ls_matrix_type full
_refine_ls_number_parameters 221
_refine_ls_number_reflns 2109
_refine_ls_R_factor_all .0780
_refine_ls_R_factor_gt .0479
_refine_ls_shift/su_max .001
_refine_ls_structure_factor_coef Fsqd
_refine_ls_weighting_details
;
w = 1/[\s^2^(Fo^2^)+(0.0758P)^2^+0.0881P] where P = (Fo^2^+2Fc^2^)/3
;
_refine_ls_weighting_scheme calc
_refine_ls_wR_factor_all .1470
_refine_ls_wR_factor_ref .1470
_reflns_number_gt 1395
_reflns_number_total 2109
_reflns_threshold_expression 'F^2^> 2\s(F^2^)'
_cod_data_source_file qa0437.cif
_cod_data_source_block II
_cod_depositor_comments
;
The following automatic conversions were performed:
'_symmetry_cell_setting' value 'Monoclinic' changed to 'monoclinic'
according to '/home/saulius/struct/CIF-dictionaries/cif_core.dic'
dictionary named 'cif_core.dic' version 2.4.1 from 2010-06-29.

Automatic conversion script
Id: cif_fix_enum 1527 2010-12-29 10:47:43Z saulius 

The following automatic conversions were performed:

'_symmetry_cell_setting' value 'Monoclinic ' changed to 'monoclinic'
according to /home/saulius/struct/CIF-dictionaries/cif_core.dic
dictionary named 'cif_core.dic' version 2.4.1 from 2010-06-29.

Automatic conversion script
Id: cif_fix_values 1715 2011-07-08 13:25:40Z adriana 
;
_cod_original_cell_volume 951.10(10)
_cod_original_sg_symbol_H-M 'P 21'
_cod_original_formula_sum 'C21 H30 O3                      '
_cod_database_code 2011642
_cod_database_fobs_code 2011642

loop_
_symmetry_equiv_pos_as_xyz
x,y,z
-x,1/2+y,-z

loop_
_atom_site_label
_atom_site_fract_x
_atom_site_fract_y
_atom_site_fract_z
_atom_site_U_iso_or_equiv
_atom_site_adp_type
_atom_site_calc_flag
_atom_site_calc_attached_atom
_atom_site_refinement_flags
_atom_site_type_symbol
C1 .3306(5) -.0177(5) .6005(3) .060(2) aniso . . . C
C2 .3568(5) .0081(6) .7255(3) .065(2) iso . . . C
C3 .4248(4) .1766(5) .7456(3) .0520(10) iso . . . C
O31 .4420(3) .2112(4) .8638(2) .0590(10) aniso . . . O
C31 .5410(5) .1307(6) .9164(3) .059(2) iso . . . C
O32 .6162(4) .0348(5) .8717(2) .0860(10) iso . . . O
C32 .5509(5) .1729(8) 1.0366(3) .081(2) aniso . . . C
C4 .3484(4) .3252(6) .6964(3) .0550(10) iso . . . C
C5 .3235(4) .2991(5) .5725(3) .0470(10) aniso . . . C
C6 .2559(5) .4531(6) .5171(3) .061(2) aniso . . . C
C7 .2427(5) .4300(6) .3928(3) .0580(10) aniso . . . C
C8 .1782(4) .2615(5) .3559(3) .0480(10) aniso . . . C
C9 .2403(4) .1096(6) .4185(3) .0480(10) iso . . . C
C10 .2506(4) .1281(6) .5448(3) .0480(10) iso . . . C
C11 .2731(5) -.0345(6) .3661(3) .065(2) iso . . . C
C12 .2553(5) -.0681(7) .2440(3) .073(2) aniso . . . C
C13 .1519(4) .0543(6) .1944(3) .056(2) iso . . . C
C14 .1859(4) .2361(6) .2322(3) .0500(10) iso . . . C
C15 .1067(5) .3523(8) .1527(4) .072(2) aniso . . . C
C16 .1173(5) .2582(8) .0411(4) .084(2) iso . . . C
O17 .1822(4) -.0350(6) .0030(2) .0880(10) aniso . . . O
C17 .1541(4) .0764(7) .0694(3) .064(2) iso . . . C
C18 .0128(5) -.0016(9) .2223(4) .093(2) iso . . . C
C19 .1092(4) .1248(8) .5882(3) .070(2) aniso . . . C
H1A .4148 -.0279 .5647 .073 iso calc C1 R H
H1B .2832 -.1249 .5891 .073 iso calc C1 R H
H2A .27377 .00598 .76351 .048(2) aniso calc C2 R H
H2B .4119 -.0846 .7544 .060 iso calc C2 R H
H3 .51210 .17266 .71264 .058(2) aniso calc C3 R H
H32A .57273 .07101 1.07793 .060(2) aniso calc C32 R H
H32B .46777 .21741 1.06000 .102(4) aniso calc C32 R H
H32C .6187 .2577 1.0491 .082 iso calc C32 R H
H4A .39781 .43065 .70888 .114(4) aniso calc C4 R H
H4B .2645 .3359 .7326 .091 iso calc C4 R H
H5 .4109 .2899 .5401 .091 iso calc C5 R H
H6A .16874 .46812 .54706 .062(3) aniso calc C6 R H
H6B .30694 .55604 .53345 .048(2) aniso calc C6 R H
H7A .3300 .4366 .3621 .063 iso calc C7 R H
H7B .19082 .52455 .36220 .073(3) aniso calc C7 R H
H8 .0845 .2667 .3741 .090 iso calc C8 R H
H11 .3102 -.1222 .4090 .090 iso calc C11 R H
H12A .22721 -.18601 .23193 .085(3) aniso calc C12 R H
H12B .3388 -.0517 .2080 .104 iso calc C12 R H
H14 .2790 .2534 .2148 .104 iso calc C14 R H
H15A .14514 .46632 .14965 .100(3) aniso calc C15 R H
H15B .01529 .36167 .17418 .052(2) aniso calc C15 R H
H16A .03354 .26185 -.00007 .094(4) aniso calc C16 R H
H16B .1847 .3108 -.0033 .116 iso calc C16 R H
H18A .0055 -.0078 .3011 .116 iso calc C18 R H
H18B -.0050 -.1126 .1905 .116 iso calc C18 R H
H18C -.04997 .08014 .19272 .063(3) aniso calc C18 R H
H19A .0562 .2092 .5496 .087 iso calc C19 R H
H19B .1117 .1503 .6660 .087 iso calc C19 R H
H19C .0714 .0129 .5763 .087 iso calc C19 R H

loop_
_atom_site_aniso_label
_atom_site_aniso_U_11
_atom_site_aniso_U_22
_atom_site_aniso_U_33
_atom_site_aniso_U_12
_atom_site_aniso_U_13
_atom_site_aniso_U_23
O17 .100(3) .108(3) .0548(16) -.012(2) .0112(16) -.012(2)
O31 .0744(18) .059(2) .0451(14) .0073(17) .0046(13) -.0105(14)
O32 .110(3) .079(2) .0682(18) .038(2) .0028(17) -.0056(19)
C1 .097(3) .034(2) .048(2) -.004(3) .001(2) .0015(19)
C2 .097(3) .046(3) .051(2) -.010(3) -.004(2) .002(2)
C3 .068(3) .047(3) .0407(19) -.001(2) .0051(17) -.0055(18)
C4 .067(3) .040(3) .057(2) .003(2) -.001(2) -.0098(19)
C5 .057(2) .032(2) .052(2) .0004(19) .0052(17) -.0013(18)
C6 .078(3) .039(3) .066(2) .005(2) -.005(2) .000(2)
C7 .076(3) .035(2) .063(2) .000(2) -.003(2) .0053(19)
C8 .048(2) .046(3) .051(2) .003(2) .0058(16) .0040(18)
C9 .058(2) .039(2) .0481(19) -.002(2) .0063(16) .0002(18)
C10 .060(2) .036(2) .0472(19) -.006(2) .0063(17) -.0031(19)
C11 .102(4) .044(3) .049(2) .010(3) .001(2) -.001(2)
C12 .114(4) .054(3) .051(2) .008(3) .005(2) -.002(2)
C13 .062(3) .058(3) .048(2) -.014(2) .0056(18) .000(2)
C14 .048(2) .056(3) .048(2) -.003(2) .0013(16) .0062(19)
C15 .074(3) .075(4) .068(3) .016(3) -.007(2) .013(3)
C16 .085(3) .108(5) .058(3) .007(4) -.005(2) .017(3)
C17 .051(2) .087(4) .054(2) -.012(3) .0025(19) .002(3)
C18 .094(4) .119(5) .067(3) -.058(4) .022(2) -.018(3)
C19 .063(3) .088(4) .059(2) -.021(3) .0148(19) -.007(3)
C31 .083(3) .045(3) .050(2) .001(3) .002(2) -.001(2)
C32 .116(4) .077(4) .049(2) .006(3) -.001(2) -.005(2)

loop_
_atom_type_symbol
_atom_type_scat_dispersion_real
_atom_type_scat_dispersion_imag
_atom_type_scat_source
C .0181 .0091
;
International Tables for Crystallography (Vol. C)
;
H .0000 .0000
;
International Tables for Crystallography (Vol. C)
;
O .0492 .0322
;
International Tables for Crystallography (Vol. C)
;

loop_
_geom_angle_atom_site_label_1
_geom_angle_atom_site_label_2
_geom_angle_atom_site_label_3
_geom_angle
_geom_angle_publ_flag
C3 O31 C31 116.6(3) yes
C2 C1 C10 114.0(3) no
C1 C2 C3 109.8(3) no
O31 C3 C2 111.2(3) yes
O31 C3 C4 106.8(3) yes
C2 C3 C4 112.4(3) no
C3 C4 C5 110.7(3) no
C4 C5 C6 112.7(3) no
C4 C5 C10 112.9(3) no
C6 C5 C10 112.0(3) no
C5 C6 C7 111.6(4) no
C6 C7 C8 114.6(4) no
C7 C8 C9 110.8(3) no
C7 C8 C14 111.5(3) no
C9 C8 C14 110.9(3) no
C8 C9 C10 115.8(4) no
C8 C9 C11 121.3(3) no
C10 C9 C11 122.7(4) no
C1 C10 C5 107.3(3) no
C1 C10 C9 112.7(3) no
C1 C10 C19 108.7(4) no
C5 C10 C9 108.2(3) no
C5 C10 C19 112.4(4) no
C9 C10 C19 107.6(3) no
C9 C11 C12 126.0(4) no
C11 C12 C13 109.7(4) no
C12 C13 C14 108.5(3) no
C12 C13 C17 115.5(3) no
C12 C13 C18 111.2(4) no
C14 C13 C17 100.6(4) no
C14 C13 C18 113.7(4) no
C17 C13 C18 107.1(3) no
C8 C14 C13 113.6(3) no
C8 C14 C15 120.2(4) no
C13 C14 C15 104.6(3) no
C14 C15 C16 102.7(4) no
C15 C16 C17 105.8(4) no
O17 C17 C13 125.7(5) yes
O17 C17 C16 125.5(4) yes
C13 C17 C16 108.8(4) no
O31 C31 O32 123.7(3) yes
O31 C31 C32 112.9(4) yes
O32 C31 C32 123.3(4) yes
C2 C1 H1A 108.76 no
C2 C1 H1B 108.71 no
C10 C1 H1A 108.79 no
C10 C1 H1B 108.76 no
H1A C1 H1B 107.64 no
C1 C2 H2A 109.72 no
C1 C2 H2B 109.66 no
C3 C2 H2A 109.76 no
C3 C2 H2B 109.70 no
H2A C2 H2B 108.22 no
O31 C3 H3 108.78 no
C2 C3 H3 108.76 no
C4 C3 H3 108.79 no
C3 C4 H4A 109.49 no
C3 C4 H4B 109.54 no
C5 C4 H4A 109.46 no
C5 C4 H4B 109.49 no
H4A C4 H4B 108.12 no
C4 C5 H5 106.18 no
C6 C5 H5 106.22 no
C10 C5 H5 106.20 no
C5 C6 H6A 109.33 no
C5 C6 H6B 109.32 no
C7 C6 H6A 109.31 no
C7 C6 H6B 109.27 no
H6A C6 H6B 107.95 no
C6 C7 H7A 108.64 no
C6 C7 H7B 108.62 no
C8 C7 H7A 108.61 no
C8 C7 H7B 108.58 no
H7A C7 H7B 107.62 no
C7 C8 H8 107.85 no
C9 C8 H8 107.81 no
C14 C8 H8 107.85 no
C9 C11 H11 116.97 no
C12 C11 H11 117.02 no
C11 C12 H12A 109.77 no
C11 C12 H12B 109.69 no
C13 C12 H12A 109.76 no
C13 C12 H12B 109.68 no
H12A C12 H12B 108.22 no
C8 C14 H14 105.79 no
C13 C14 H14 105.84 no
C15 C14 H14 105.83 no
C14 C15 H15A 111.23 no
C14 C15 H15B 111.18 no
C16 C15 H15A 111.27 no
C16 C15 H15B 111.21 no
H15A C15 H15B 109.12 no
C15 C16 H16A 110.65 no
C15 C16 H16B 110.60 no
C17 C16 H16A 110.58 no
C17 C16 H16B 110.53 no
H16A C16 H16B 108.71 no
C13 C18 H18A 109.51 no
C13 C18 H18B 109.46 no
C13 C18 H18C 109.46 no
H18A C18 H18B 109.48 no
H18A C18 H18C 109.49 no
H18B C18 H18C 109.43 no
C10 C19 H19A 109.44 no
C10 C19 H19B 109.50 no
C10 C19 H19C 109.45 no
H19A C19 H19B 109.48 no
H19A C19 H19C 109.43 no
H19B C19 H19C 109.52 no
C31 C32 H32A 109.43 no
C31 C32 H32B 109.48 no
C31 C32 H32C 109.42 no
H32A C32 H32B 109.51 no
H32A C32 H32C 109.47 no
H32B C32 H32C 109.53 no

loop_
_geom_bond_atom_site_label_1
_geom_bond_atom_site_label_2
_geom_bond_site_symmetry_1
_geom_bond_site_symmetry_2
_geom_bond_distance
_geom_bond_publ_flag
O17 C17 . . 1.221(6) yes
O31 C3 . . 1.461(4) yes
O31 C31 . . 1.326(6) yes
O32 C31 . . 1.205(6) yes
C1 C2 . . 1.540(5) no
C1 C10 . . 1.537(6) no
C2 C3 . . 1.497(6) no
C3 C4 . . 1.503(6) no
C4 C5 . . 1.527(5) no
C5 C6 . . 1.525(6) no
C5 C10 . . 1.553(6) no
C6 C7 . . 1.516(5) no
C7 C8 . . 1.526(6) no
C8 C9 . . 1.528(6) no
C8 C14 . . 1.513(5) no
C9 C10 . . 1.534(5) no
C9 C11 . . 1.335(6) no
C10 C19 . . 1.539(6) no
C11 C12 . . 1.505(5) no
C12 C13 . . 1.525(7) no
C13 C14 . . 1.522(6) no
C13 C17 . . 1.522(5) no
C13 C18 . . 1.520(7) no
C14 C15 . . 1.529(6) no
C15 C16 . . 1.542(7) no
C16 C17 . . 1.500(8) no
C31 C32 . . 1.491(5) no
C1 H1A . . .9698 no
C1 H1B . . .9702 no
C2 H2A . . .9694 no
C2 H2B . . .9704 no
C3 H3 . . .9799 no
C4 H4A . . .9700 no
C4 H4B . . .9694 no
C5 H5 . . .9799 no
C6 H6A . . .9700 no
C6 H6B . . .9701 no
C7 H7A . . .9695 no
C7 H7B . . .9699 no
C8 H8 . . .9800 no
C11 H11 . . .9301 no
C12 H12A . . .9695 no
C12 H12B . . .9704 no
C14 H14 . . .9802 no
C15 H15A . . .9699 no
C15 H15B . . .9704 no
C16 H16A . . .9699 no
C16 H16B . . .9705 no
C18 H18A . . .9596 no
C18 H18B . . .9603 no
C18 H18C . . .9601 no
C19 H19A . . .9605 no
C19 H19B . . .9594 no
C19 H19C . . .9600 no
C32 H32A . . .9601 no
C32 H32B . . .9594 no
C32 H32C . . .9599 no

loop_
_geom_hbond_atom_site_label_D
_geom_hbond_atom_site_label_H
_geom_hbond_atom_site_label_A
_geom_hbond_site_symmetry_A
_geom_hbond_distance_DH
_geom_hbond_distance_HA
_geom_hbond_distance_DA
_geom_hbond_angle_DHA
_geom_hbond_publ_flag
C15 H15A O32 2_656 .97 2.49 3.163(6) 126 yes

loop_
_geom_torsion_atom_site_label_1
_geom_torsion_atom_site_label_2
_geom_torsion_atom_site_label_3
_geom_torsion_atom_site_label_4
_geom_torsion
_geom_torsion_publ_flag
C3 O31 C31 C32 -179.8(4) no
C31 O31 C3 C4 -158.1(4) no
C3 O31 C31 O32 1.0(7) no
C31 O31 C3 C2 78.9(5) no
C2 C1 C10 C5 54.1(5) no
C2 C1 C10 C19 -67.6(5) no
C2 C1 C10 C9 173.2(4) no
C10 C1 C2 C3 -56.1(5) no
C1 C2 C3 O31 175.6(3) no
C1 C2 C3 C4 55.9(5) no
C2 C3 C4 C5 -56.9(4) no
O31 C3 C4 C5 -179.1(3) no
C3 C4 C5 C6 -175.4(4) no
C3 C4 C5 C10 56.4(4) no
C4 C5 C6 C7 175.2(4) no
C4 C5 C10 C19 65.4(4) no
C6 C5 C10 C1 177.5(3) no
C6 C5 C10 C9 55.6(4) no
C6 C5 C10 C19 -63.1(4) no
C10 C5 C6 C7 -56.1(5) no
C4 C5 C10 C1 -54.0(4) no
C4 C5 C10 C9 -175.9(3) no
C5 C6 C7 C8 52.2(5) no
C6 C7 C8 C9 -47.9(5) no
C6 C7 C8 C14 -171.9(4) no
C14 C8 C9 C10 174.3(3) no
C7 C8 C9 C11 -135.2(4) no
C7 C8 C14 C15 -68.2(5) no
C14 C8 C9 C11 -10.8(6) no
C7 C8 C14 C13 166.9(4) no
C9 C8 C14 C15 167.8(4) no
C9 C8 C14 C13 43.0(5) no
C7 C8 C9 C10 50.0(5) no
C8 C9 C10 C19 68.0(5) no
C8 C9 C10 C5 -53.7(4) no
C11 C9 C10 C19 -106.8(5) no
C11 C9 C10 C1 13.0(6) no
C11 C9 C10 C5 131.6(4) no
C8 C9 C10 C1 -172.2(4) no
C8 C9 C11 C12 .1(7) no
C10 C9 C11 C12 174.6(4) no
C9 C11 C12 C13 -20.3(7) no
C11 C12 C13 C17 161.2(4) no
C11 C12 C13 C18 -76.5(5) no
C11 C12 C13 C14 49.3(5) no
C12 C13 C14 C15 163.0(3) no
C18 C13 C14 C8 60.1(5) no
C18 C13 C14 C15 -72.8(4) no
C12 C13 C14 C8 -64.2(4) no
C12 C13 C17 C16 -145.4(4) no
C14 C13 C17 O17 150.5(4) no
C12 C13 C17 O17 34.0(6) no
C18 C13 C17 O17 -90.4(5) no
C18 C13 C17 C16 90.1(5) no
C17 C13 C14 C15 41.3(4) no
C14 C13 C17 C16 -28.9(4) no
C17 C13 C14 C8 174.2(3) no
C8 C14 C15 C16 -167.6(4) no
C13 C14 C15 C16 -38.5(4) no
C14 C15 C16 C17 19.8(5) no
C15 C16 C17 O17 -173.7(4) no
C15 C16 C17 C13 5.8(5) no
